data_7711455
loop_
_publ_author_name
'Mol\<canov, Lidija'
'\<Senjug, Pavla'
'Bari\<si\'c, Dario'
'Paji\'c, Damir'
'Mol\<canov, Kre\<simir'
'Juri\'c, Marijana'

_publ_section_title
;
 Oxalate-based [CuIICrIII] coordination compounds affected by the
 tridentate ligand, simple anion, and reactant ratio: structural and
 magnetic features
;
_journal_name_full 'Dalton Transactions'
_journal_paper_doi 10.1039/D2DT01949C
_journal_year 2022
_chemical_formula_moiety 'C60 H44 Cl5 Cu4 N12, C6 Cr O12, 7.67(H2 O), 0.33(O)'
_chemical_formula_sum 'C66 H68 Cl5 Cr Cu4 N12 O24'
_chemical_formula_weight 1896.73
_space_group_crystal_system triclinic
_space_group_IT_number 2
_space_group_name_Hall '-P 1'
_space_group_name_H-M_alt 'P -1'
_atom_sites_solution_hydrogens mixed
_atom_sites_solution_primary dual
_audit_creation_date 2019-06-26
_audit_creation_method
;
Olex2 1.2
(compiled 2018.05.29 svn.r3510 for OlexSys, GUI svn.r5506)
;
_audit_update_record
;
2022-08-22 deposited with the CCDC.	2022-10-05 downloaded from the CCDC.
;
_cell_angle_alpha 81.878(2)
_cell_angle_beta 78.234(2)
_cell_angle_gamma 83.750(3)
_cell_formula_units_Z 2
_cell_length_a 12.7176(4)
_cell_length_b 15.2066(5)
_cell_length_c 20.0501(5)
_cell_measurement_reflns_used 24023
_cell_measurement_temperature 159.9(3)
_cell_measurement_theta_max 32.0680
_cell_measurement_theta_min 2.5290
_cell_volume 3745.1(2)
_computing_cell_refinement 'CrysAlisPro 1.171.40.39a (Rigaku OD, 2019)'
_computing_data_collection 'CrysAlisPro 1.171.40.39a (Rigaku OD, 2019)'
_computing_data_reduction 'CrysAlisPro 1.171.40.39a (Rigaku OD, 2019)'
_computing_molecular_graphics 'Olex2 (Dolomanov et al., 2009)'
_computing_publication_material 'Olex2 (Dolomanov et al., 2009)'
_computing_structure_refinement 'ShelXL (Sheldrick, 2015)'
_computing_structure_solution 'ShelXT (Sheldrick, 2015)'
_diffrn_ambient_environment N~2~
_diffrn_ambient_temperature 159.9(3)
_diffrn_detector 'CCD plate'
_diffrn_detector_area_resol_mean 10.4498
_diffrn_detector_type Ruby
_diffrn_measured_fraction_theta_full 0.999
_diffrn_measured_fraction_theta_max 0.999
_diffrn_measurement_details
;
List of Runs (angles in degrees, time in seconds):

  # Type    Start    End  Width  t~exp~   \w     \q     \k     \f   Frames
#--------------------------------------------------------------------------
  1  \w    -25.00  21.40   0.80   25.00    --  -18.05 -99.00 -30.00   58
  2  \w     -8.00  88.00   0.80   25.00    --   18.99  57.00-150.00  120
  3  \w     35.00 105.40   0.80   25.00    --   18.99 178.00  90.00   88
  4  \w     -8.00  88.00   0.80   25.00    --   18.99  57.00 -30.00  120
  5  \w    -51.00  45.00   0.80   25.00    --   18.99 -57.00  60.00  120
  6  \w    -77.00 -31.40   0.80   25.00    --  -18.05 132.00 -57.00   57
  7  \w    -25.00  21.40   0.80   25.00    --  -18.05 -99.00  60.00   58
  8  \w    -25.00  59.00   0.80   25.00    --   18.99 -99.00-180.00  105
  9  \w    -12.00  92.00   0.80   25.00    --   18.99  77.00  60.00  130
 10  \w    -54.00  42.00   0.80   25.00    --   18.99 -38.00-120.00  120
 11  \w    -51.00  45.00   0.80   25.00    --   18.99 -57.00-150.00  120
;
_diffrn_measurement_device 'four-circle diffractometer'
_diffrn_measurement_device_type 'Xcalibur, Ruby'
_diffrn_measurement_method '\w scans'
_diffrn_orient_matrix_type 'CrysAlisPro convention (1999,Acta A55,543-557)'
_diffrn_orient_matrix_UB_11 0.0206807000
_diffrn_orient_matrix_UB_12 -0.0450590000
_diffrn_orient_matrix_UB_13 -0.0015604000
_diffrn_orient_matrix_UB_21 0.0085954000
_diffrn_orient_matrix_UB_22 0.0073803000
_diffrn_orient_matrix_UB_23 -0.0363614000
_diffrn_orient_matrix_UB_31 0.0525960000
_diffrn_orient_matrix_UB_32 0.0122664000
_diffrn_orient_matrix_UB_33 -0.0010256000
_diffrn_radiation_monochromator graphite
_diffrn_radiation_probe x-ray
_diffrn_radiation_type MoK\a
_diffrn_radiation_wavelength 0.71073
_diffrn_reflns_av_R_equivalents 0.0483
_diffrn_reflns_av_unetI/netI 0.0518
_diffrn_reflns_Laue_measured_fraction_full 0.999
_diffrn_reflns_Laue_measured_fraction_max 0.999
_diffrn_reflns_limit_h_max 18
_diffrn_reflns_limit_h_min -18
_diffrn_reflns_limit_k_max 21
_diffrn_reflns_limit_k_min -21
_diffrn_reflns_limit_l_max 28
_diffrn_reflns_limit_l_min -28
_diffrn_reflns_number 102921
_diffrn_reflns_point_group_measured_fraction_full 0.999
_diffrn_reflns_point_group_measured_fraction_max 0.999
_diffrn_reflns_theta_full 25.242
_diffrn_reflns_theta_max 30.508
_diffrn_reflns_theta_min 2.385
_diffrn_source 'fine-focus sealed X-ray tube'
_diffrn_source_type 'Enhance (Mo) X-ray Source'
_exptl_absorpt_coefficient_mu 1.522
_exptl_absorpt_correction_T_max 0.861
_exptl_absorpt_correction_T_min 0.741
_exptl_absorpt_correction_type analytical
_exptl_absorpt_process_details
;
CrysAlisPro 1.171.40.39a (Rigaku Oxford Diffraction, 2019)
Analytical numeric absorption correction using a multifaceted crystal
			model based on expressions derived by R.C. Clark & J.S. Reid.
(Clark, R. C. & Reid, J. S. (1995). Acta Cryst. A51, 887-897)
Empirical absorption correction using spherical harmonics,
 implemented in SCALE3 ABSPACK scaling algorithm.
;
_exptl_crystal_colour black
_exptl_crystal_density_diffrn 1.682
_exptl_crystal_description prism
_exptl_crystal_F_000 1930
_exptl_crystal_size_max 0.28
_exptl_crystal_size_mid 0.2
_exptl_crystal_size_min 0.11
_refine_diff_density_max 0.754
_refine_diff_density_min -1.060
_refine_diff_density_rms 0.090
_refine_ls_extinction_method none
_refine_ls_goodness_of_fit_ref 1.019
_refine_ls_hydrogen_treatment constr
_refine_ls_matrix_type full
_refine_ls_number_parameters 1009
_refine_ls_number_reflns 22874
_refine_ls_number_restraints 11
_refine_ls_restrained_S_all 1.019
_refine_ls_R_factor_all 0.0783
_refine_ls_R_factor_gt 0.0441
_refine_ls_shift/su_max 0.013
_refine_ls_shift/su_mean 0.000
_refine_ls_structure_factor_coef Fsqd
_refine_ls_weighting_details 'w=1/[\s^2^(Fo^2^)+(0.0415P)^2^+2.4839P] where P=(Fo^2^+2Fc^2^)/3'
_refine_ls_weighting_scheme calc
_refine_ls_wR_factor_gt 0.0954
_refine_ls_wR_factor_ref 0.1108
_reflns_Friedel_coverage 0.000
_reflns_number_gt 15799
_reflns_number_total 22874
_reflns_threshold_expression 'I > 2\s(I)'
_cod_data_source_file d2dt01949c2.cif
_cod_data_source_block p53
_cod_database_code 7711455
_shelx_shelxl_version_number 2018/3
_chemical_oxdiff_formula 'C66 H68 Cl5 Cr Cu4 N12 O24'
_chemical_oxdiff_usercomment 'Lidija Kanizaj ZSC'
_shelx_space_group_comment
;
The symmetry employed for this shelxl refinement is uniquely defined
by the following loop, which should always be used as a source of
symmetry information in preference to the above space-group names.
They are only intended as comments.
;
_shelx_estimated_absorpt_t_max 0.850
_shelx_estimated_absorpt_t_min 0.675
_reflns_odcompleteness_completeness 99.94
_reflns_odcompleteness_iscentric 1
_reflns_odcompleteness_theta 30.44
_olex2_refinement_description
;
1. Fixed Uiso
 At 1.2 times of:
  All C(H) groups
 At 1.5 times of:
  All O(H,H) groups
2. Restrained distances
 O10B-C0 = O10A-C3 = O9A-C2 = O9B-C1
 1.28 with sigma of 0.02
 O11B-C0 \\sim O11A-C3 \\sim O12B-C1 \\sim O12A-C2
 with sigma of 0.02
 C1-C0 \\sim C3-C2
 with sigma of 0.02
3. Uiso/Uaniso restraints and constraints
Uanis(O25) = Uanis(O26)
4. Others
 Sof(OW7B)=Sof(HW7C)=Sof(HW7D)=1-FVAR(1)
 Sof(OW7A)=Sof(HW7A)=Sof(HW7B)=FVAR(1)
 Sof(O26)=1-FVAR(2)
 Sof(O25)=Sof(H25A)=Sof(H25B)=FVAR(2)
 Sof(O10B)=Sof(O9B)=Sof(O11B)=Sof(C0)=Sof(O12B)=Sof(C1)=1-FVAR(3)
 Sof(O12A)=Sof(C2)=Sof(C3)=Sof(O11A)=Sof(O9A)=Sof(O10A)=FVAR(3)
5.a Free rotating group:
 OW3(HW3A,HW3B), OW2(HW2A,HW2B), OW1(HW1A,HW1B), OW4(HW4A,HW4B), OW5(HW5A,
 HW5B), OW6(HW6A,HW6B), O25(H25A,H25B), OW7A(HW7A,HW7B), OW7B(HW7C,HW7D)
5.b Aromatic/amide H refined with riding coordinates:
 C013(H013), C018(H018), C019(H019), C01D(H01D), C01I(H01I), C01J(H01J),
 C01K(H01K), C01L(H01L), C01M(H01M), C01N(H01N), C01P(H01P), C01Q(H01Q),
 C01S(H01S), C01W(H01W), C01Z(H01Z), C022(H022), C023(H023), C024(H024),
 C025(H025), C026(H026), C027(H027), C028(H028), C029(H029), C02A(H02A),
 C02C(H02C), C02E(H02E), C02F(H02F), C02G(H02G), C02H(H02H), C02J(H02J),
 C02L(H02L), C02M(H02M), C02N(H02N), C02P(H02P), C02Q(H02Q), C02R(H02R),
 C02S(H02S), C02T(H02T), C02U(H02U), C02V(H02V), C02W(H02W), C02Y(H02Y),
 C02Z(H02Z), C030(H030)
;
_olex2_submission_special_instructions 'No special instructions were received'
_oxdiff_exptl_absorpt_empirical_details
;
Empirical correction (ABSPACK) includes:
- Absorption correction using spherical harmonics
- Frame scaling
- Detector area scaling
- B-factor correction
;
_oxdiff_exptl_absorpt_empirical_full_max 1.129
_oxdiff_exptl_absorpt_empirical_full_min 0.847

loop_
_space_group_symop_operation_xyz
'x, y, z'
'-x, -y, -z'

loop_
_atom_site_label
_atom_site_type_symbol
_atom_site_fract_x
_atom_site_fract_y
_atom_site_fract_z
_atom_site_U_iso_or_equiv
_atom_site_adp_type
_atom_site_occupancy
_atom_site_site_symmetry_order
_atom_site_calc_flag
_atom_site_refinement_flags_posn
_atom_site_refinement_flags_adp
_atom_site_refinement_flags_occupancy
_atom_site_disorder_assembly
_atom_site_disorder_group
Cu01 Cu 0.85580(2) 0.33181(2) 0.23141(2) 0.01905(6) Uani 1 1 d . . . . .
Cu02 Cu 0.59293(2) 0.33788(2) 0.37071(2) 0.01943(7) Uani 1 1 d . . . . .
Cu03 Cu 1.36873(2) 0.38807(2) -0.02949(2) 0.02544(8) Uani 1 1 d . . . . .
Cu04 Cu 1.10770(2) 0.34857(2) 0.09932(2) 0.02801(8) Uani 1 1 d . . . . .
Cr05 Cr 0.53312(3) 0.10506(3) 0.74976(2) 0.02418(9) Uani 1 1 d . . . . .
Cl06 Cl 0.90045(4) 0.33971(4) 0.11660(3) 0.02368(12) Uani 1 1 d . . . . .
Cl07 Cl 0.64976(4) 0.32884(4) 0.25470(3) 0.02264(12) Uani 1 1 d . . . . .
Cl08 Cl 0.39812(4) 0.35822(4) 0.38491(3) 0.02597(13) Uani 1 1 d . . . . .
Cl09 Cl 1.40584(5) 0.39253(5) -0.14226(3) 0.02773(13) Uani 1 1 d . . . . .
Cl0A Cl 1.15599(4) 0.36460(5) -0.01463(3) 0.02912(14) Uani 1 1 d . . . . .
O3 O 0.66224(13) 0.07812(12) 0.67882(9) 0.0261(4) Uani 1 1 d . . . . .
O5 O 0.56946(13) 0.22819(11) 0.74233(9) 0.0260(4) Uani 1 1 d . . . . .
O10B O 0.4425(6) 0.1345(6) 0.6775(4) 0.027(2) Uiso 0.501(10) 1 d D . P A 2
O4 O 0.52138(14) -0.02451(12) 0.75432(9) 0.0303(4) Uani 1 1 d . . . . .
N1 N 0.87854(14) 0.32490(14) 0.32512(9) 0.0194(4) Uani 1 1 d . . . . .
O1 O 0.75357(14) -0.03555(12) 0.62709(9) 0.0328(4) Uani 1 1 d . . . . .
O2 O 0.60710(15) -0.14485(12) 0.70945(10) 0.0342(4) Uani 1 1 d . . . . .
N00I N 0.85560(14) 0.46288(13) 0.23929(10) 0.0194(4) Uani 1 1 d . . . . .
O9B O 0.3858(4) 0.1247(3) 0.8091(3) 0.0290(12) Uiso 0.501(10) 1 d D . P A 2
N00K N 0.62947(15) 0.33900(14) 0.46078(9) 0.0211(4) Uani 1 1 d . . . . .
N00L N 0.87479(15) 0.19750(14) 0.25591(10) 0.0231(4) Uani 1 1 d . . . . .
N00M N 0.60690(14) 0.46993(13) 0.36933(9) 0.0197(4) Uani 1 1 d . . . . .
O8 O 0.68022(15) 0.30837(14) 0.77724(11) 0.0404(5) Uani 1 1 d . . . . .
N00O N 0.60739(15) 0.20516(14) 0.40274(11) 0.0247(4) Uani 1 1 d . . . . .
O6 O 0.61645(18) 0.08817(14) 0.82327(10) 0.0403(5) Uani 1 1 d . . . . .
N00R N 1.35907(15) 0.52055(15) -0.02126(10) 0.0255(5) Uani 1 1 d . . . . .
N00S N 1.39077(16) 0.25521(16) -0.00304(11) 0.0319(5) Uani 1 1 d . . . . .
N00U N 1.12664(15) 0.33602(17) 0.19394(11) 0.0315(5) Uani 1 1 d . . . . .
N00V N 1.10318(15) 0.47811(16) 0.11174(10) 0.0289(5) Uani 1 1 d . . . . .
N00W N 1.38011(15) 0.38540(17) 0.06634(10) 0.0300(5) Uani 1 1 d . . . . .
N00X N 1.12804(16) 0.21379(17) 0.11959(12) 0.0343(6) Uani 1 1 d . . . . .
C00Z C 0.89056(17) 0.24435(17) 0.36133(12) 0.0223(5) Uani 1 1 d . . . . .
C010 C 0.88600(18) 0.17073(17) 0.32160(12) 0.0231(5) Uani 1 1 d . . . . .
C011 C 0.88206(17) 0.40079(16) 0.35107(12) 0.0201(5) Uani 1 1 d . . . . .
C012 C 0.62934(18) 0.18392(17) 0.46658(13) 0.0258(5) Uani 1 1 d . . . . .
C013 C 0.90633(19) 0.23792(18) 0.42828(12) 0.0261(5) Uani 1 1 d . . . . .
H013 H 0.914813 0.181366 0.454491 0.031 Uiso 1 1 calc R . . . .
O11B O 0.2721(4) 0.1646(3) 0.6619(3) 0.0387(13) Uiso 0.501(10) 1 d D . P A 2
C015 C 0.63787(17) 0.41728(17) 0.48162(12) 0.0227(5) Uani 1 1 d . . . . .
C016 C 0.62286(16) 0.49351(16) 0.42918(11) 0.0208(5) Uani 1 1 d . . . . .
O7 O 0.7050(2) 0.16449(17) 0.87839(13) 0.0684(8) Uani 1 1 d . . . . .
C018 C 0.59068(18) 0.53402(17) 0.31855(12) 0.0232(5) Uani 1 1 d . . . . .
H018 H 0.580011 0.517601 0.276572 0.028 Uiso 1 1 calc R . . . .
C019 C 1.34661(18) 0.58751(18) -0.07090(12) 0.0266(5) Uani 1 1 d . . . . .
H019 H 1.341823 0.573776 -0.114907 0.032 Uiso 1 1 calc R . . . .
C01B C 0.86874(17) 0.48114(17) 0.30133(12) 0.0210(5) Uani 1 1 d . . . . .
C01C C 1.36621(17) 0.5410(2) 0.04138(12) 0.0283(6) Uani 1 1 d . . . . .
C01D C 0.89755(18) 0.39812(18) 0.41784(12) 0.0252(5) Uani 1 1 d . . . . .
H01D H 0.899935 0.451549 0.436774 0.030 Uiso 1 1 calc R . . . .
C01E C 0.67960(19) -0.00340(17) 0.66870(12) 0.0242(5) Uani 1 1 d . . . . .
C01F C 0.5973(2) -0.06549(17) 0.71373(12) 0.0257(5) Uani 1 1 d . . . . .
C01H C 0.64087(18) 0.26149(18) 0.50078(12) 0.0259(5) Uani 1 1 d . . . . .
C01I C 0.84098(18) 0.53132(17) 0.19087(13) 0.0246(5) Uani 1 1 d . . . . .
H01I H 0.831271 0.519011 0.147463 0.030 Uiso 1 1 calc R . . . .
C01J C 0.86986(18) 0.56725(17) 0.31551(13) 0.0258(5) Uani 1 1 d . . . . .
H01J H 0.880747 0.578380 0.358960 0.031 Uiso 1 1 calc R . . . .
C01K C 0.62309(18) 0.58185(17) 0.43894(13) 0.0259(5) Uani 1 1 d . . . . .
H01K H 0.635352 0.597091 0.480902 0.031 Uiso 1 1 calc R . . . .
C01L C 1.34049(19) 0.6760(2) -0.06018(14) 0.0311(6) Uani 1 1 d . . . . .
H01L H 1.330692 0.722063 -0.096213 0.037 Uiso 1 1 calc R . . . .
C01M C 0.85472(19) 0.63739(18) 0.26483(14) 0.0300(6) Uani 1 1 d . . . . .
H01M H 0.854800 0.697278 0.273321 0.036 Uiso 1 1 calc R . . . .
C01N C 0.90946(19) 0.31584(19) 0.45627(13) 0.0277(6) Uani 1 1 d . . . . .
H01N H 0.919860 0.312666 0.502176 0.033 Uiso 1 1 calc R . . . .
C01O C 1.14191(19) 0.2538(2) 0.22727(13) 0.0351(7) Uani 1 1 d . . . . .
C01P C 0.83962(19) 0.61919(18) 0.20222(14) 0.0293(6) Uani 1 1 d . . . . .
H01P H 0.828403 0.666354 0.167264 0.035 Uiso 1 1 calc R . . . .
C01Q C 0.58899(19) 0.62324(18) 0.32530(14) 0.0285(6) Uani 1 1 d . . . . .
H01Q H 0.576937 0.667453 0.288540 0.034 Uiso 1 1 calc R . . . .
C01S C 0.6050(2) 0.64762(18) 0.38608(14) 0.0307(6) Uani 1 1 d . . . . .
H01S H 0.603662 0.708773 0.391632 0.037 Uiso 1 1 calc R . . . .
C01T C 0.6345(2) 0.24086(18) 0.78070(14) 0.0290(6) Uani 1 1 d . . . . .
C01U C 1.12905(18) 0.4098(2) 0.22229(13) 0.0340(7) Uani 1 1 d . . . . .
C01V C 1.13990(19) 0.1827(2) 0.18460(14) 0.0363(7) Uani 1 1 d . . . . .
C01W C 0.86809(19) 0.13533(18) 0.21570(14) 0.0290(6) Uani 1 1 d . . . . .
H01W H 0.860554 0.153675 0.169495 0.035 Uiso 1 1 calc R . . . .
C01X C 1.11583(18) 0.4927(2) 0.17485(13) 0.0310(6) Uani 1 1 d . . . . .
C01Y C 1.39496(18) 0.3055(2) 0.10344(14) 0.0361(7) Uani 1 1 d . . . . .
C01Z C 0.5934(2) 0.13957(18) 0.36804(15) 0.0314(6) Uani 1 1 d . . . . .
H01Z H 0.576867 0.154310 0.323472 0.038 Uiso 1 1 calc R . . . .
C020 C 1.37870(18) 0.4624(2) 0.09211(13) 0.0318(6) Uani 1 1 d . . . . .
C021 C 1.39714(19) 0.2307(2) 0.06414(14) 0.0374(7) Uani 1 1 d . . . . .
C022 C 1.34878(19) 0.6970(2) 0.00366(14) 0.0337(6) Uani 1 1 d . . . . .
H022 H 1.345505 0.757338 0.011834 0.040 Uiso 1 1 calc R . . . .
C023 C 1.09017(19) 0.5484(2) 0.06481(13) 0.0314(6) Uani 1 1 d . . . . .
H023 H 1.080237 0.538156 0.020924 0.038 Uiso 1 1 calc R . . . .
C024 C 0.6580(2) 0.4207(2) 0.54669(13) 0.0301(6) Uani 1 1 d . . . . .
H024 H 0.664246 0.476041 0.561862 0.036 Uiso 1 1 calc R . . . .
C025 C 0.8916(2) 0.08144(18) 0.34822(14) 0.0314(6) Uani 1 1 d . . . . .
H025 H 0.900298 0.063996 0.394304 0.038 Uiso 1 1 calc R . . . .
C026 C 0.6610(2) 0.2606(2) 0.56619(13) 0.0342(6) Uani 1 1 d . . . . .
H026 H 0.669310 0.206011 0.594886 0.041 Uiso 1 1 calc R . . . .
C027 C 1.36195(19) 0.6279(2) 0.05529(14) 0.0349(7) Uani 1 1 d . . . . .
H027 H 1.367943 0.640235 0.099460 0.042 Uiso 1 1 calc R . . . .
C028 C 1.4067(2) 0.3024(3) 0.17172(14) 0.0450(9) Uani 1 1 d . . . . .
H028 H 1.417270 0.246775 0.198683 0.054 Uiso 1 1 calc R . . . .
C029 C 1.3893(2) 0.1926(2) -0.04318(15) 0.0379(7) Uani 1 1 d . . . . .
H029 H 1.384731 0.210327 -0.089943 0.045 Uiso 1 1 calc R . . . .
C02A C 1.1591(2) 0.2434(3) 0.29420(14) 0.0429(8) Uani 1 1 d . . . . .
H02A H 1.170433 0.185764 0.318204 0.051 Uiso 1 1 calc R . . . .
C02C C 1.1186(2) 0.5770(2) 0.19087(15) 0.0395(7) Uani 1 1 d . . . . .
H02C H 1.128704 0.585906 0.235022 0.047 Uiso 1 1 calc R . . . .
C0 C 0.3407(5) 0.1484(4) 0.6974(4) 0.0262(15) Uiso 0.501(10) 1 d D . P A 2
C02E C 0.8841(2) 0.01811(19) 0.30634(16) 0.0375(7) Uani 1 1 d . . . . .
H02E H 0.887462 -0.043471 0.323411 0.045 Uiso 1 1 calc R . . . .
C02F C 1.3898(2) 0.4623(2) 0.15982(13) 0.0411(8) Uani 1 1 d . . . . .
H02F H 1.388503 0.516663 0.178318 0.049 Uiso 1 1 calc R . . . .
C02G C 0.6400(2) 0.09640(19) 0.49629(15) 0.0368(7) Uani 1 1 d . . . . .
H02G H 0.655952 0.082722 0.541060 0.044 Uiso 1 1 calc R . . . .
C02H C 1.0907(2) 0.6346(2) 0.07782(15) 0.0369(7) Uani 1 1 d . . . . .
H02H H 1.080333 0.683275 0.043788 0.044 Uiso 1 1 calc R . . . .
C02I C 0.6554(3) 0.1587(2) 0.83313(15) 0.0400(7) Uani 1 1 d . . . . .
C02J C 1.1445(2) 0.4036(2) 0.28995(14) 0.0402(7) Uani 1 1 d . . . . .
H02J H 1.144762 0.455494 0.311279 0.048 Uiso 1 1 calc R . . . .
C02L C 0.6024(2) 0.0506(2) 0.39556(16) 0.0381(7) Uani 1 1 d . . . . .
H02L H 0.591564 0.005128 0.370272 0.046 Uiso 1 1 calc R . . . .
C02M C 1.1216(2) 0.1548(2) 0.07693(16) 0.0407(7) Uani 1 1 d . . . . .
H02M H 1.113013 0.176268 0.031333 0.049 Uiso 1 1 calc R . . . .
C02N C 0.6270(2) 0.0293(2) 0.45959(17) 0.0411(7) Uani 1 1 d . . . . .
H02N H 0.635089 -0.031359 0.478672 0.049 Uiso 1 1 calc R . . . .
O12B O 0.2118(4) 0.1573(4) 0.8045(3) 0.0416(14) Uiso 0.501(10) 1 d D . P A 2
C02P C 0.8719(2) 0.0454(2) 0.23987(16) 0.0367(6) Uani 1 1 d . . . . .
H02P H 0.866078 0.002863 0.210674 0.044 Uiso 1 1 calc R . . . .
C02Q C 1.4027(2) 0.3812(3) 0.19946(14) 0.0463(9) Uani 1 1 d . . . . .
H02Q H 1.408866 0.379594 0.246052 0.056 Uiso 1 1 calc R . . . .
C02R C 0.6688(2) 0.3411(2) 0.58885(13) 0.0361(7) Uani 1 1 d . . . . .
H02R H 0.681724 0.341748 0.633796 0.043 Uiso 1 1 calc R . . . .
C02S C 1.1466(2) 0.0919(2) 0.20726(18) 0.0470(9) Uani 1 1 d . . . . .
H02S H 1.155621 0.071201 0.252893 0.056 Uiso 1 1 calc R . . . .
C02T C 1.1065(2) 0.6492(2) 0.14130(16) 0.0424(7) Uani 1 1 d . . . . .
H02T H 1.109086 0.708178 0.151096 0.051 Uiso 1 1 calc R . . . .
C02U C 1.4039(2) 0.1420(2) 0.09120(17) 0.0467(9) Uani 1 1 d . . . . .
H02U H 1.410049 0.125575 0.137843 0.056 Uiso 1 1 calc R . . . .
C02V C 1.1594(2) 0.3188(3) 0.32491(14) 0.0448(9) Uani 1 1 d . . . . .
H02V H 1.170063 0.312838 0.370936 0.054 Uiso 1 1 calc R . . . .
C02W C 1.3941(2) 0.1026(2) -0.01887(18) 0.0498(9) Uani 1 1 d . . . . .
H02W H 1.392310 0.059094 -0.048207 0.060 Uiso 1 1 calc R . . . .
C1 C 0.3066(5) 0.1433(5) 0.7763(4) 0.0309(15) Uiso 0.501(10) 1 d D . P A 2
C02Y C 1.1269(3) 0.0641(2) 0.09713(19) 0.0513(9) Uani 1 1 d . . . . .
H02Y H 1.121488 0.023940 0.065932 0.062 Uiso 1 1 calc R . . . .
C02Z C 1.4017(2) 0.0775(2) 0.04952(19) 0.0552(10) Uani 1 1 d . . . . .
H02Z H 1.405325 0.016205 0.067516 0.066 Uiso 1 1 calc R . . . .
C030 C 1.1402(3) 0.0322(3) 0.1630(2) 0.0540(9) Uani 1 1 d . . . . .
H030 H 1.144761 -0.030040 0.177585 0.065 Uiso 1 1 calc R . . . .
OW3 O 0.92008(19) 0.05186(17) 0.53633(11) 0.0514(6) Uani 1 1 d . . . . .
HW3A H 0.938561 0.086034 0.562578 0.077 Uiso 1 1 d G . . . .
HW3B H 0.871536 0.020531 0.563418 0.077 Uiso 1 1 d G . . . .
OW2 O 0.6873(2) -0.16898(16) 0.55747(11) 0.0505(6) Uani 1 1 d . . . . .
HW2A H 0.658461 -0.217655 0.577351 0.076 Uiso 1 1 d G . . . .
HW2B H 0.697611 -0.138013 0.588546 0.076 Uiso 1 1 d G . . . .
OW1 O 0.80952(19) -0.22514(17) 0.44245(13) 0.0560(6) Uani 1 1 d . . . . .
HW1A H 0.828240 -0.279478 0.458614 0.084 Uiso 1 1 d G . . . .
HW1B H 0.766438 -0.198985 0.474683 0.084 Uiso 1 1 d G . . . .
OW4 O 0.9779(2) 0.1820(2) 0.59863(15) 0.0760(8) Uani 1 1 d . . . . .
HW4A H 0.968702 0.184240 0.642580 0.114 Uiso 1 1 d G . . . .
HW4B H 1.045720 0.189695 0.583329 0.114 Uiso 1 1 d G . . . .
OW5 O 0.3617(2) -0.13586(19) 0.82617(16) 0.0699(8) Uani 1 1 d . . . . .
HW5A H 0.375314 -0.186152 0.808842 0.105 Uiso 1 1 d G . . . .
HW5B H 0.411078 -0.100235 0.806394 0.105 Uiso 1 1 d G . . . .
OW6 O 0.8783(2) 0.1446(3) 0.94707(19) 0.0836(10) Uani 1 1 d . . . . .
HW6A H 0.854216 0.128846 0.990462 0.125 Uiso 1 1 d G . . . .
HW6B H 0.825260 0.150655 0.924960 0.125 Uiso 1 1 d G . . . .
O25 O 0.0162(4) 0.1597(4) 0.8080(4) 0.0872(17) Uani 0.666(7) 1 d . . P B 1
H25A H 0.085473 0.156570 0.792725 0.131 Uiso 0.666(7) 1 d G . P B 1
H25B H 0.003322 0.151008 0.852590 0.131 Uiso 0.666(7) 1 d G . P B 1
OW7A O 0.9019(4) 0.2583(4) 0.7129(3) 0.075(2) Uani 0.576(8) 1 d . . P C 1
HW7A H 0.897873 0.201604 0.726422 0.112 Uiso 0.576(8) 1 d G . P C 1
HW7B H 0.837775 0.285799 0.720455 0.112 Uiso 0.576(8) 1 d G . P C 1
OW7B O 0.8701(5) 0.3214(5) 0.6686(3) 0.062(2) Uani 0.424(8) 1 d . . P C 2
HW7C H 0.897798 0.372438 0.656670 0.093 Uiso 0.424(8) 1 d G . P C 2
HW7D H 0.806063 0.334289 0.691998 0.093 Uiso 0.424(8) 1 d G . P C 2
O26 O -0.0015(9) 0.1609(8) 0.7641(8) 0.0872(17) Uani 0.334(7) 1 d . . P B 2
O12A O 0.2284(4) 0.1335(3) 0.8318(3) 0.0394(14) Uiso 0.499(10) 1 d D . P A 1
C2 C 0.3201(4) 0.1310(4) 0.7962(3) 0.0225(13) Uiso 0.499(10) 1 d D . P A 1
C3 C 0.3346(4) 0.1435(4) 0.7173(4) 0.0211(13) Uiso 0.499(10) 1 d D . P A 1
O11A O 0.2571(3) 0.1623(3) 0.6886(3) 0.0280(11) Uiso 0.499(10) 1 d D . P A 1
O9A O 0.4068(4) 0.1156(3) 0.8200(3) 0.0271(12) Uiso 0.499(10) 1 d D . P A 1
O10A O 0.4335(6) 0.1325(6) 0.6856(4) 0.026(2) Uiso 0.499(10) 1 d D . P A 1

loop_
_atom_site_aniso_label
_atom_site_aniso_U_11
_atom_site_aniso_U_22
_atom_site_aniso_U_33
_atom_site_aniso_U_23
_atom_site_aniso_U_13
_atom_site_aniso_U_12
Cu01 0.01672(13) 0.02232(16) 0.01757(13) 0.00015(11) -0.00349(10) -0.00227(11)
Cu02 0.01940(13) 0.02060(15) 0.01772(13) 0.00103(11) -0.00487(10) -0.00109(11)
Cu03 0.01844(13) 0.03602(19) 0.01759(14) 0.00774(12) -0.00273(11) 0.00090(12)
Cu04 0.01714(13) 0.0435(2) 0.01979(15) 0.00631(13) -0.00314(11) -0.00061(13)
Cr05 0.0278(2) 0.0215(2) 0.02106(19) 0.00183(15) -0.00200(15) -0.00339(16)
Cl06 0.0158(2) 0.0361(3) 0.0178(3) -0.0009(2) -0.0023(2) -0.0011(2)
Cl07 0.0159(2) 0.0330(3) 0.0182(2) -0.0026(2) -0.00164(19) -0.0024(2)
Cl08 0.0187(2) 0.0340(3) 0.0256(3) -0.0064(2) -0.0036(2) -0.0013(2)
Cl09 0.0246(3) 0.0375(4) 0.0185(3) 0.0037(2) -0.0028(2) -0.0030(2)
Cl0A 0.0183(3) 0.0449(4) 0.0205(3) 0.0042(3) -0.0018(2) -0.0005(2)
O3 0.0245(8) 0.0216(9) 0.0293(9) 0.0033(7) -0.0016(7) -0.0037(7)
O5 0.0291(9) 0.0218(9) 0.0273(9) -0.0004(7) -0.0076(7) -0.0022(7)
O4 0.0357(10) 0.0219(10) 0.0283(9) 0.0034(7) 0.0027(8) -0.0063(8)
N1 0.0154(8) 0.0245(11) 0.0180(9) 0.0004(8) -0.0036(7) -0.0029(7)
O1 0.0308(9) 0.0286(11) 0.0331(10) 0.0004(8) 0.0037(8) -0.0009(8)
O2 0.0397(10) 0.0200(10) 0.0394(11) 0.0034(8) -0.0033(8) -0.0044(8)
N00I 0.0145(8) 0.0212(10) 0.0214(9) 0.0007(8) -0.0032(7) -0.0021(7)
N00K 0.0189(9) 0.0252(11) 0.0179(9) 0.0029(8) -0.0034(7) -0.0040(8)
N00L 0.0179(9) 0.0232(11) 0.0270(10) -0.0004(8) -0.0031(8) -0.0019(8)
N00M 0.0176(9) 0.0224(11) 0.0183(9) 0.0003(8) -0.0028(7) -0.0029(7)
O8 0.0332(10) 0.0372(12) 0.0548(13) -0.0135(10) -0.0098(9) -0.0078(9)
N00O 0.0203(9) 0.0228(11) 0.0294(11) 0.0020(9) -0.0052(8) -0.0006(8)
O6 0.0612(13) 0.0318(12) 0.0294(10) 0.0035(9) -0.0194(9) 0.0002(10)
N00R 0.0143(9) 0.0398(13) 0.0204(10) 0.0008(9) -0.0025(7) -0.0013(8)
N00S 0.0206(10) 0.0374(14) 0.0289(11) 0.0131(10) 0.0010(8) 0.0035(9)
N00U 0.0146(9) 0.0552(16) 0.0216(10) 0.0061(10) -0.0032(8) -0.0035(9)
N00V 0.0139(9) 0.0481(15) 0.0230(10) 0.0028(10) -0.0039(8) -0.0038(9)
N00W 0.0139(9) 0.0512(16) 0.0203(10) 0.0114(10) -0.0035(8) -0.0017(9)
N00X 0.0197(10) 0.0441(15) 0.0311(12) 0.0098(11) 0.0002(9) 0.0039(9)
C00Z 0.0158(10) 0.0252(13) 0.0240(11) 0.0035(10) -0.0033(9) -0.0032(9)
C010 0.0163(10) 0.0247(13) 0.0271(12) 0.0012(10) -0.0033(9) -0.0030(9)
C011 0.0145(10) 0.0236(12) 0.0214(11) -0.0001(9) -0.0028(8) -0.0033(9)
C012 0.0194(11) 0.0262(14) 0.0288(13) 0.0065(10) -0.0041(9) -0.0028(9)
C013 0.0232(11) 0.0307(14) 0.0224(12) 0.0062(10) -0.0050(9) -0.0044(10)
C015 0.0162(10) 0.0305(14) 0.0201(11) 0.0006(10) -0.0007(8) -0.0067(9)
C016 0.0142(10) 0.0254(13) 0.0220(11) -0.0004(9) -0.0022(8) -0.0035(9)
O7 0.100(2) 0.0557(17) 0.0678(17) -0.0210(13) -0.0628(16) 0.0191(14)
C018 0.0184(10) 0.0271(13) 0.0230(12) 0.0005(10) -0.0043(9) -0.0005(9)
C019 0.0182(11) 0.0385(16) 0.0212(12) 0.0010(11) -0.0040(9) 0.0006(10)
C01B 0.0140(10) 0.0260(13) 0.0228(11) -0.0024(9) -0.0028(8) -0.0024(9)
C01C 0.0116(10) 0.0515(18) 0.0211(12) -0.0004(11) -0.0029(9) -0.0048(10)
C01D 0.0210(11) 0.0331(15) 0.0225(12) -0.0039(10) -0.0041(9) -0.0059(10)
C01E 0.0248(11) 0.0252(13) 0.0224(12) 0.0045(10) -0.0087(9) -0.0034(10)
C01F 0.0280(12) 0.0252(14) 0.0233(12) 0.0058(10) -0.0088(10) -0.0042(10)
C01H 0.0201(11) 0.0304(14) 0.0236(12) 0.0081(10) -0.0021(9) -0.0045(10)
C01I 0.0183(10) 0.0286(14) 0.0246(12) 0.0040(10) -0.0038(9) -0.0014(9)
C01J 0.0209(11) 0.0286(14) 0.0284(13) -0.0056(11) -0.0042(10) -0.0021(10)
C01K 0.0222(11) 0.0278(14) 0.0281(13) -0.0056(10) -0.0021(10) -0.0058(10)
C01L 0.0176(11) 0.0386(16) 0.0352(14) -0.0003(12) -0.0035(10) -0.0021(10)
C01M 0.0227(12) 0.0253(14) 0.0405(15) -0.0013(11) -0.0034(11) -0.0034(10)
C01N 0.0227(11) 0.0403(16) 0.0204(12) -0.0002(11) -0.0062(9) -0.0047(11)
C01O 0.0138(10) 0.058(2) 0.0265(13) 0.0130(13) -0.0012(9) 0.0007(11)
C01P 0.0211(11) 0.0266(14) 0.0368(14) 0.0056(11) -0.0042(10) -0.0024(10)
C01Q 0.0213(11) 0.0258(14) 0.0353(14) 0.0063(11) -0.0056(10) -0.0004(10)
C01S 0.0257(12) 0.0229(14) 0.0425(15) -0.0036(11) -0.0035(11) -0.0037(10)
C01T 0.0252(12) 0.0299(15) 0.0317(13) -0.0092(11) -0.0034(10) 0.0015(10)
C01U 0.0103(10) 0.066(2) 0.0224(12) 0.0051(13) -0.0014(9) -0.0046(11)
C01V 0.0173(11) 0.0515(19) 0.0327(14) 0.0124(13) -0.0024(10) 0.0031(11)
C01W 0.0254(12) 0.0318(15) 0.0311(13) -0.0074(11) -0.0052(10) -0.0042(10)
C01X 0.0123(10) 0.0551(19) 0.0249(12) -0.0009(12) -0.0026(9) -0.0061(11)
C01Y 0.0125(10) 0.061(2) 0.0269(13) 0.0163(13) -0.0014(9) 0.0003(11)
C01Z 0.0291(13) 0.0275(15) 0.0372(15) -0.0034(12) -0.0079(11) 0.0008(11)
C020 0.0128(10) 0.060(2) 0.0199(12) 0.0038(12) -0.0019(9) -0.0071(11)
C021 0.0148(11) 0.053(2) 0.0334(15) 0.0215(13) -0.0014(10) 0.0026(11)
C022 0.0184(11) 0.0445(18) 0.0386(15) -0.0110(13) -0.0016(11) -0.0042(11)
C023 0.0166(11) 0.0502(18) 0.0266(13) 0.0001(12) -0.0048(10) -0.0039(11)
C024 0.0256(12) 0.0431(17) 0.0227(12) -0.0001(11) -0.0038(10) -0.0141(11)
C025 0.0280(13) 0.0288(15) 0.0358(14) 0.0048(11) -0.0072(11) -0.0050(11)
C026 0.0311(13) 0.0437(18) 0.0253(13) 0.0165(12) -0.0090(11) -0.0120(12)
C027 0.0167(11) 0.061(2) 0.0285(13) -0.0114(13) -0.0001(10) -0.0091(12)
C028 0.0164(12) 0.080(3) 0.0284(14) 0.0278(16) -0.0040(10) -0.0035(13)
C029 0.0294(13) 0.0358(17) 0.0373(15) 0.0099(13) 0.0047(12) 0.0070(12)
C02A 0.0178(12) 0.072(2) 0.0295(15) 0.0156(15) -0.0005(10) 0.0007(13)
C02C 0.0251(13) 0.062(2) 0.0315(15) -0.0026(14) -0.0038(11) -0.0134(13)
C02E 0.0385(15) 0.0229(15) 0.0494(18) 0.0018(13) -0.0068(13) -0.0057(12)
C02F 0.0184(12) 0.083(3) 0.0213(13) 0.0026(14) -0.0033(10) -0.0129(13)
C02G 0.0367(15) 0.0304(16) 0.0386(16) 0.0134(12) -0.0077(12) -0.0034(12)
C02H 0.0224(12) 0.0477(19) 0.0384(16) 0.0025(13) -0.0030(11) -0.0089(12)
C02I 0.0488(17) 0.0386(18) 0.0362(16) -0.0105(13) -0.0200(14) 0.0111(14)
C02J 0.0196(12) 0.074(2) 0.0246(13) -0.0020(14) -0.0023(10) -0.0038(13)
C02L 0.0322(14) 0.0261(15) 0.0533(18) -0.0040(13) -0.0036(13) -0.0008(11)
C02M 0.0342(15) 0.0444(19) 0.0378(16) 0.0012(14) -0.0010(12) 0.0025(13)
C02N 0.0354(15) 0.0254(15) 0.0550(19) 0.0110(14) -0.0029(13) -0.0017(12)
C02P 0.0345(14) 0.0296(16) 0.0483(17) -0.0112(13) -0.0065(13) -0.0067(12)
C02Q 0.0191(12) 0.095(3) 0.0201(13) 0.0117(16) -0.0038(10) -0.0093(15)
C02R 0.0346(14) 0.056(2) 0.0187(12) 0.0080(12) -0.0095(11) -0.0176(13)
C02S 0.0223(13) 0.057(2) 0.0494(19) 0.0230(17) -0.0020(12) 0.0049(13)
C02T 0.0302(14) 0.054(2) 0.0439(17) -0.0075(15) -0.0013(13) -0.0159(14)
C02U 0.0281(14) 0.053(2) 0.0433(18) 0.0240(16) 0.0015(12) 0.0104(13)
C02V 0.0193(12) 0.087(3) 0.0221(13) 0.0118(15) -0.0045(10) -0.0023(14)
C02W 0.0428(17) 0.0329(18) 0.059(2) 0.0093(15) 0.0081(15) 0.0105(14)
C02Y 0.0421(17) 0.043(2) 0.063(2) -0.0024(17) -0.0030(16) 0.0050(15)
C02Z 0.0344(16) 0.043(2) 0.065(2) 0.0309(18) 0.0089(15) 0.0130(14)
C030 0.0372(17) 0.045(2) 0.069(2) 0.0102(18) -0.0018(16) 0.0055(15)
OW3 0.0443(13) 0.0527(16) 0.0490(13) 0.0086(11) 0.0043(11) -0.0125(11)
OW2 0.0715(16) 0.0388(14) 0.0389(12) -0.0074(10) 0.0005(11) -0.0127(12)
OW1 0.0410(13) 0.0555(16) 0.0701(16) -0.0249(13) 0.0008(12) 0.0035(11)
OW4 0.0580(17) 0.084(2) 0.081(2) -0.0100(18) 0.0082(14) -0.0228(16)
OW5 0.0520(15) 0.0576(18) 0.094(2) 0.0083(16) -0.0040(14) -0.0171(13)
OW6 0.0552(16) 0.095(3) 0.112(2) -0.050(2) -0.0181(16) -0.0035(16)
O25 0.071(3) 0.079(3) 0.109(5) -0.009(4) -0.017(3) 0.003(2)
OW7A 0.050(3) 0.098(5) 0.078(5) -0.041(4) 0.003(3) -0.002(3)
OW7B 0.057(4) 0.084(6) 0.044(4) 0.000(4) 0.000(3) -0.036(4)
O26 0.071(3) 0.079(3) 0.109(5) -0.009(4) -0.017(3) 0.003(2)

loop_
_atom_type_symbol
_atom_type_description
_atom_type_scat_dispersion_real
_atom_type_scat_dispersion_imag
_atom_type_scat_source
C C 0.0033 0.0016 'International Tables Vol C Tables 4.2.6.8 and 6.1.1.4'
H H 0.0000 0.0000 'International Tables Vol C Tables 4.2.6.8 and 6.1.1.4'
Cl Cl 0.1484 0.1585 'International Tables Vol C Tables 4.2.6.8 and 6.1.1.4'
Cr Cr 0.3209 0.6236 'International Tables Vol C Tables 4.2.6.8 and 6.1.1.4'
Cu Cu 0.3201 1.2651 'International Tables Vol C Tables 4.2.6.8 and 6.1.1.4'
N N 0.0061 0.0033 'International Tables Vol C Tables 4.2.6.8 and 6.1.1.4'
O O 0.0106 0.0060 'International Tables Vol C Tables 4.2.6.8 and 6.1.1.4'

loop_
_exptl_crystal_face_index_h
_exptl_crystal_face_index_k
_exptl_crystal_face_index_l
_exptl_crystal_face_perp_dist
0 1 -5 0.0997
0 -1 5 0.1018
-5 -1 -5 0.0997
5 1 5 0.0997
0 -5 -2 0.0620
0 5 2 0.0485
0 0 -1 0.0886
0 0 1 0.0951
0 1 1 0.0585
-5 2 -1 0.0941
3 2 -5 0.1198

loop_
_geom_angle_atom_site_label_1
_geom_angle_atom_site_label_2
_geom_angle_atom_site_label_3
_geom_angle
_geom_angle_site_symmetry_1
_geom_angle_site_symmetry_3
_geom_angle_publ_flag
Cl06 Cu01 Cl07 103.01(2) . . ?
N1 Cu01 Cl06 157.29(6) . . ?
N1 Cu01 Cl07 99.70(5) . . ?
N1 Cu01 N00I 79.98(8) . . ?
N1 Cu01 N00L 79.61(8) . . ?
N00I Cu01 Cl06 97.96(6) . . ?
N00I Cu01 Cl07 95.88(5) . . ?
N00I Cu01 N00L 159.25(8) . . ?
N00L Cu01 Cl06 99.41(6) . . ?
N00L Cu01 Cl07 91.18(5) . . ?
Cl07 Cu02 Cl08 103.67(2) . . ?
N00K Cu02 Cl07 148.83(6) . . ?
N00K Cu02 Cl08 107.49(6) . . ?
N00K Cu02 N00M 79.22(8) . . ?
N00K Cu02 N00O 79.49(9) . . ?
N00M Cu02 Cl07 98.28(5) . . ?
N00M Cu02 Cl08 93.01(5) . . ?
N00O Cu02 Cl07 97.19(6) . . ?
N00O Cu02 Cl08 98.33(6) . . ?
N00O Cu02 N00M 158.08(8) . . ?
Cl09 Cu03 Cl0A 95.94(2) . . ?
N00R Cu03 Cl09 99.78(6) . . ?
N00R Cu03 Cl0A 99.88(6) . . ?
N00S Cu03 Cl09 99.47(7) . . ?
N00S Cu03 Cl0A 86.68(6) . . ?
N00S Cu03 N00R 158.88(9) . . ?
N00W Cu03 Cl09 163.69(6) . . ?
N00W Cu03 Cl0A 100.30(6) . . ?
N00W Cu03 N00R 79.06(9) . . ?
N00W Cu03 N00S 80.02(10) . . ?
Cl0A Cu04 Cl06 101.90(2) . . ?
N00U Cu04 Cl06 100.82(6) . . ?
N00U Cu04 Cl0A 157.27(6) . . ?
N00U Cu04 N00V 80.47(10) . . ?
N00U Cu04 N00X 79.40(10) . . ?
N00V Cu04 Cl06 97.00(6) . . ?
N00V Cu04 Cl0A 97.22(6) . . ?
N00V Cu04 N00X 159.62(9) . . ?
N00X Cu04 Cl06 89.88(6) . . ?
N00X Cu04 Cl0A 100.11(7) . . ?
O3 Cr05 O10B 90.6(2) . . ?
O3 Cr05 O9B 168.77(17) . . ?
O5 Cr05 O3 90.50(7) . . ?
O5 Cr05 O10B 92.7(2) . . ?
O5 Cr05 O4 170.89(7) . . ?
O5 Cr05 O9B 95.42(15) . . ?
O5 Cr05 O6 82.58(8) . . ?
O5 Cr05 O10A 94.2(2) . . ?
O10B Cr05 O9B 79.6(3) . . ?
O4 Cr05 O3 81.96(7) . . ?
O4 Cr05 O10B 92.5(2) . . ?
O4 Cr05 O9B 92.89(15) . . ?
O6 Cr05 O3 92.82(8) . . ?
O6 Cr05 O10B 174.2(2) . . ?
O6 Cr05 O4 92.65(8) . . ?
O6 Cr05 O9B 97.40(18) . . ?
O9A Cr05 O3 172.96(15) . . ?
O9A Cr05 O5 96.44(15) . . ?
O9A Cr05 O4 91.02(15) . . ?
O9A Cr05 O6 86.93(18) . . ?
O9A Cr05 O10A 85.3(3) . . ?
O10A Cr05 O3 95.3(2) . . ?
O10A Cr05 O4 91.6(3) . . ?
O10A Cr05 O6 171.3(2) . . ?
Cu01 Cl06 Cu04 100.12(2) . . ?
Cu02 Cl07 Cu01 105.84(2) . . ?
Cu04 Cl0A Cu03 100.49(2) . . ?
C01E O3 Cr05 114.67(15) . . ?
C01T O5 Cr05 114.80(16) . . ?
C0 O10B Cr05 117.7(6) . . ?
C01F O4 Cr05 114.77(15) . . ?
C00Z N1 Cu01 118.89(17) . . ?
C011 N1 Cu01 118.70(16) . . ?
C011 N1 C00Z 122.4(2) . . ?
C01B N00I Cu01 114.69(15) . . ?
C01I N00I Cu01 126.75(17) . . ?
C01I N00I C01B 118.5(2) . . ?
C1 O9B Cr05 115.4(4) . . ?
C015 N00K Cu02 118.98(16) . . ?
C015 N00K C01H 122.1(2) . . ?
C01H N00K Cu02 118.88(17) . . ?
C010 N00L Cu01 114.51(17) . . ?
C01W N00L Cu01 126.50(18) . . ?
C01W N00L C010 118.7(2) . . ?
C016 N00M Cu02 114.75(15) . . ?
C018 N00M Cu02 125.92(17) . . ?
C018 N00M C016 118.9(2) . . ?
C012 N00O Cu02 114.71(17) . . ?
C01Z N00O Cu02 126.32(18) . . ?
C01Z N00O C012 118.9(2) . . ?
C02I O6 Cr05 114.88(18) . . ?
C019 N00R Cu03 126.44(18) . . ?
C019 N00R C01C 118.4(2) . . ?
C01C N00R Cu03 115.18(18) . . ?
C021 N00S Cu03 114.3(2) . . ?
C029 N00S Cu03 125.82(19) . . ?
C029 N00S C021 119.5(3) . . ?
C01O N00U Cu04 119.1(2) . . ?
C01U N00U Cu04 118.28(19) . . ?
C01U N00U C01O 122.5(2) . . ?
C01X N00V Cu04 114.40(19) . . ?
C023 N00V Cu04 126.79(19) . . ?
C023 N00V C01X 118.8(3) . . ?
C01Y N00W Cu03 118.3(2) . . ?
C020 N00W Cu03 119.39(18) . . ?
C020 N00W C01Y 122.2(2) . . ?
C01V N00X Cu04 115.1(2) . . ?
C02M N00X Cu04 126.1(2) . . ?
C02M N00X C01V 118.6(3) . . ?
N1 C00Z C010 112.6(2) . . ?
N1 C00Z C013 119.8(2) . . ?
C013 C00Z C010 127.5(2) . . ?
N00L C010 C00Z 114.2(2) . . ?
N00L C010 C025 121.9(2) . . ?
C025 C010 C00Z 123.9(2) . . ?
N1 C011 C01B 112.8(2) . . ?
N1 C011 C01D 120.1(2) . . ?
C01D C011 C01B 127.1(2) . . ?
N00O C012 C01H 114.4(2) . . ?
N00O C012 C02G 121.8(3) . . ?
C02G C012 C01H 123.8(2) . . ?
C00Z C013 C01N 118.6(2) . . ?
N00K C015 C016 112.7(2) . . ?
N00K C015 C024 120.5(2) . . ?
C024 C015 C016 126.8(2) . . ?
N00M C016 C015 113.9(2) . . ?
N00M C016 C01K 121.9(2) . . ?
C01K C016 C015 124.2(2) . . ?
N00M C018 C01Q 122.0(2) . . ?
N00R C019 C01L 122.2(2) . . ?
N00I C01B C011 113.8(2) . . ?
N00I C01B C01J 122.2(2) . . ?
C01J C01B C011 124.0(2) . . ?
N00R C01C C020 113.7(3) . . ?
N00R C01C C027 122.4(2) . . ?
C027 C01C C020 123.9(2) . . ?
C01N C01D C011 118.5(2) . . ?
O3 C01E C01F 114.9(2) . . ?
O1 C01E O3 126.3(2) . . ?
O1 C01E C01F 118.8(2) . . ?
O4 C01F C01E 113.7(2) . . ?
O2 C01F O4 125.7(2) . . ?
O2 C01F C01E 120.6(2) . . ?
N00K C01H C012 112.4(2) . . ?
N00K C01H C026 120.1(3) . . ?
C026 C01H C012 127.5(2) . . ?
N00I C01I C01P 122.1(2) . . ?
C01B C01J C01M 118.6(2) . . ?
C016 C01K C01S 118.6(2) . . ?
C019 C01L C022 119.5(3) . . ?
C01P C01M C01J 119.4(3) . . ?
C01D C01N C013 120.5(2) . . ?
N00U C01O C01V 112.7(2) . . ?
N00U C01O C02A 120.0(3) . . ?
C02A C01O C01V 127.2(3) . . ?
C01M C01P C01I 119.2(2) . . ?
C018 C01Q C01S 119.3(2) . . ?
C01Q C01S C01K 119.3(3) . . ?
O5 C01T C02I 113.5(2) . . ?
O8 C01T O5 125.9(3) . . ?
O8 C01T C02I 120.6(2) . . ?
N00U C01U C01X 113.1(2) . . ?
N00U C01U C02J 120.1(3) . . ?
C02J C01U C01X 126.8(3) . . ?
N00X C01V C01O 113.6(3) . . ?
N00X C01V C02S 121.4(3) . . ?
C02S C01V C01O 125.0(3) . . ?
N00L C01W C02P 121.7(3) . . ?
N00V C01X C01U 113.7(3) . . ?
N00V C01X C02C 121.7(3) . . ?
C02C C01X C01U 124.5(3) . . ?
N00W C01Y C021 112.7(2) . . ?
N00W C01Y C028 119.1(3) . . ?
C028 C01Y C021 128.2(3) . . ?
N00O C01Z C02L 121.7(3) . . ?
N00W C020 C01C 112.6(2) . . ?
N00W C020 C02F 120.6(3) . . ?
C02F C020 C01C 126.8(3) . . ?
N00S C021 C01Y 114.4(3) . . ?
N00S C021 C02U 121.1(3) . . ?
C02U C021 C01Y 124.5(3) . . ?
C027 C022 C01L 118.7(3) . . ?
N00V C023 C02H 122.4(3) . . ?
C02R C024 C015 118.0(3) . . ?
C02E C025 C010 118.8(3) . . ?
C02R C026 C01H 118.5(2) . . ?
C01C C027 C022 118.9(3) . . ?
C02Q C028 C01Y 119.3(3) . . ?
N00S C029 C02W 122.2(3) . . ?
C02V C02A C01O 118.3(3) . . ?
C01X C02C C02T 118.8(3) . . ?
O10B C0 C1 112.8(6) . . ?
O11B C0 O10B 127.7(7) . . ?
O11B C0 C1 119.5(5) . . ?
C02P C02E C025 119.2(3) . . ?
C02Q C02F C020 118.4(3) . . ?
C02N C02G C012 118.7(3) . . ?
C023 C02H C02T 118.7(3) . . ?
O6 C02I C01T 113.5(2) . . ?
O7 C02I O6 125.9(3) . . ?
O7 C02I C01T 120.6(3) . . ?
C02V C02J C01U 117.7(3) . . ?
C02N C02L C01Z 119.2(3) . . ?
N00X C02M C02Y 122.2(3) . . ?
C02L C02N C02G 119.6(3) . . ?
C02E C02P C01W 119.6(3) . . ?
C028 C02Q C02F 120.4(3) . . ?
C026 C02R C024 120.8(2) . . ?
C030 C02S C01V 119.4(3) . . ?
C02H C02T C02C 119.6(3) . . ?
C021 C02U C02Z 119.1(3) . . ?
C02A C02V C02J 121.4(3) . . ?
C029 C02W C02Z 118.4(4) . . ?
O9B C1 C0 114.3(5) . . ?
O12B C1 O9B 123.8(6) . . ?
O12B C1 C0 121.8(6) . . ?
C030 C02Y C02M 119.3(4) . . ?
C02U C02Z C02W 119.7(3) . . ?
C02S C030 C02Y 119.1(3) . . ?
O12A C2 C3 119.8(6) . . ?
O12A C2 O9A 124.5(6) . . ?
O9A C2 C3 115.7(4) . . ?
O11A C3 C2 121.4(5) . . ?
O11A C3 O10A 124.4(6) . . ?
O10A C3 C2 114.2(5) . . ?
C2 O9A Cr05 112.9(4) . . ?
C3 O10A Cr05 111.8(5) . . ?

loop_
_geom_bond_atom_site_label_1
_geom_bond_atom_site_label_2
_geom_bond_distance
_geom_bond_site_symmetry_2
_geom_bond_publ_flag
Cu01 Cl06 2.2448(6) . ?
Cu01 Cl07 2.5704(6) . ?
Cu01 N1 1.9452(19) . ?
Cu01 N00I 2.021(2) . ?
Cu01 N00L 2.032(2) . ?
Cu02 Cl07 2.3096(6) . ?
Cu02 Cl08 2.4259(6) . ?
Cu02 N00K 1.9571(19) . ?
Cu02 N00M 2.031(2) . ?
Cu02 N00O 2.030(2) . ?
Cu03 Cl09 2.2065(6) . ?
Cu03 Cl0A 2.7180(6) . ?
Cu03 N00R 2.033(2) . ?
Cu03 N00S 2.019(2) . ?
Cu03 N00W 1.951(2) . ?
Cu04 Cl06 2.6032(6) . ?
Cu04 Cl0A 2.2268(6) . ?
Cu04 N00U 1.941(2) . ?
Cu04 N00V 2.013(2) . ?
Cu04 N00X 2.031(2) . ?
Cr05 O3 1.9882(17) . ?
Cr05 O5 1.9553(18) . ?
Cr05 O10B 2.003(8) . ?
Cr05 O4 1.9800(18) . ?
Cr05 O9B 2.020(5) . ?
Cr05 O6 1.958(2) . ?
Cr05 O9A 1.917(4) . ?
Cr05 O10A 1.958(8) . ?
O3 C01E 1.273(3) . ?
O5 C01T 1.284(3) . ?
O10B C0 1.278(9) . ?
O4 C01F 1.294(3) . ?
N1 C00Z 1.343(3) . ?
N1 C011 1.340(3) . ?
O1 C01E 1.231(3) . ?
O2 C01F 1.213(3) . ?
N00I C01B 1.358(3) . ?
N00I C01I 1.344(3) . ?
O9B C1 1.298(7) . ?
N00K C015 1.338(3) . ?
N00K C01H 1.340(3) . ?
N00L C010 1.354(3) . ?
N00L C01W 1.346(3) . ?
N00M C016 1.359(3) . ?
N00M C018 1.338(3) . ?
O8 C01T 1.221(3) . ?
N00O C012 1.353(3) . ?
N00O C01Z 1.340(3) . ?
O6 C02I 1.285(4) . ?
N00R C019 1.340(3) . ?
N00R C01C 1.358(3) . ?
N00S C021 1.362(3) . ?
N00S C029 1.334(4) . ?
N00U C01O 1.346(4) . ?
N00U C01U 1.333(4) . ?
N00V C01X 1.359(3) . ?
N00V C023 1.340(3) . ?
N00W C01Y 1.347(4) . ?
N00W C020 1.341(4) . ?
N00X C01V 1.355(3) . ?
N00X C02M 1.343(4) . ?
C00Z C010 1.475(4) . ?
C00Z C013 1.386(3) . ?
C010 C025 1.387(4) . ?
C011 C01B 1.482(3) . ?
C011 C01D 1.387(3) . ?
C012 C01H 1.480(4) . ?
C012 C02G 1.383(4) . ?
C013 C01N 1.389(4) . ?
O11B C0 1.218(7) . ?
C015 C016 1.475(3) . ?
C015 C024 1.389(3) . ?
C016 C01K 1.385(3) . ?
O7 C02I 1.224(3) . ?
C018 C01Q 1.380(4) . ?
C019 C01L 1.384(4) . ?
C01B C01J 1.381(3) . ?
C01C C020 1.473(4) . ?
C01C C027 1.382(4) . ?
C01D C01N 1.384(4) . ?
C01E C01F 1.546(3) . ?
C01H C026 1.385(4) . ?
C01I C01P 1.385(4) . ?
C01J C01M 1.392(4) . ?
C01K C01S 1.388(4) . ?
C01L C022 1.389(4) . ?
C01M C01P 1.377(4) . ?
C01O C01V 1.476(5) . ?
C01O C02A 1.388(4) . ?
C01Q C01S 1.382(4) . ?
C01T C02I 1.551(4) . ?
C01U C01X 1.485(4) . ?
C01U C02J 1.399(4) . ?
C01V C02S 1.391(4) . ?
C01W C02P 1.383(4) . ?
C01X C02C 1.370(4) . ?
C01Y C021 1.468(5) . ?
C01Y C028 1.401(4) . ?
C01Z C02L 1.389(4) . ?
C020 C02F 1.393(4) . ?
C021 C02U 1.382(4) . ?
C022 C027 1.388(4) . ?
C023 C02H 1.374(4) . ?
C024 C02R 1.386(4) . ?
C025 C02E 1.387(4) . ?
C026 C02R 1.384(4) . ?
C028 C02Q 1.382(5) . ?
C029 C02W 1.386(4) . ?
C02A C02V 1.377(5) . ?
C02C C02T 1.391(4) . ?
C0 C1 1.545(8) . ?
C02E C02P 1.374(4) . ?
C02F C02Q 1.383(5) . ?
C02G C02N 1.382(4) . ?
C02H C02T 1.380(4) . ?
C02J C02V 1.391(5) . ?
C02L C02N 1.370(4) . ?
C02M C02Y 1.381(5) . ?
O12B C1 1.233(6) . ?
C02S C030 1.375(5) . ?
C02U C02Z 1.382(5) . ?
C02W C02Z 1.390(5) . ?
C02Y C030 1.378(5) . ?
O12A C2 1.236(6) . ?
C2 C3 1.541(8) . ?
C2 O9A 1.276(7) . ?
C3 O11A 1.227(6) . ?
C3 O10A 1.294(8) . ?

loop_
_exptl_oxdiff_crystal_face_indexfrac_h
_exptl_oxdiff_crystal_face_indexfrac_k
_exptl_oxdiff_crystal_face_indexfrac_l
_exptl_oxdiff_crystal_face_x
_exptl_oxdiff_crystal_face_y
_exptl_oxdiff_crystal_face_z
-0.0000 0.9999 -5.0002 -0.0373 0.1892 0.0174
0.0000 -0.9999 5.0002 0.0373 -0.1892 -0.0174
-5.0000 -1.0001 -5.0002 -0.0505 0.1315 -0.2701
5.0000 1.0001 5.0002 0.0505 -0.1315 0.2701
0.0000 -5.0001 -1.9999 0.2284 0.0358 -0.0593
-0.0000 5.0001 1.9999 -0.2284 -0.0358 0.0593
-0.0000 -0.0000 -1.0000 0.0016 0.0364 0.0010
0.0000 0.0000 1.0000 -0.0016 -0.0364 -0.0010
0.0000 1.0000 1.0000 -0.0466 -0.0290 0.0112
-5.0000 2.0000 -1.0001 -0.1920 0.0081 -0.2374
2.9999 1.9999 -5.0002 -0.0203 0.2224 0.1874

loop_
_smtbx_masks_void_nr
_smtbx_masks_void_average_x
_smtbx_masks_void_average_y
_smtbx_masks_void_average_z
_smtbx_masks_void_volume
_smtbx_masks_void_count_electrons
_smtbx_masks_void_content
1 0.000 0.000 0.000 98.6 24.8 ?
2 0.000 0.500 0.500 137.4 44.9 ?
